data_7233148
loop_
_publ_author_name
'Yulia A. Getmanenko'
'Marina Fonari'
'Chad Risko'
'Bhupinder Sandhu'
'Elena Galan'
'Lingyun Zhu'
'Paul Tongwa'
'Do Kyung Hwang'
'Sanjeev Singh'
'He Wang'
'Shree Prakash Tiwari'
'Yueh-Lin Loo'
'Jean-Luc Bredas'
'Bernard Kippelen'
'Tatiana Timofeeva'
'Seth R. Marder'

_publ_section_title
;
 Benzo[1,2-b:6,5-b']dithiophene(dithiazole)-4,5-dione derivatives:
 synthesis, electronic properties, crystal packing and charge transport
;
_journal_name_full 'Journal of Materials Chemistry C'
_journal_page_first 1467
_journal_page_last 1481
_journal_paper_doi 10.1039/C2TC00805J
_journal_volume 1
_journal_year 2013
_chemical_formula_moiety 'C28 H16 F6 N2 O6 S2'
_chemical_formula_sum 'C28 H16 F6 N2 O6 S2'
_chemical_formula_weight 654.55
_chemical_name_common
;
2,7-Bis-(4-trifluoromethylbenzoyl)
-benzo[1,2-d:4,3-d']bis(thiazole)-4,5-bis-(1,3-dioxolane)
;
_chemical_name_systematic
;
2,7-Bis-(4-trifluoromethylbenzoyl)
-benzo[1,2-d:4,3-d']bis(thiazole)-4,5-bis-(1,3-dioxolane)
;
_space_group_IT_number 14
_space_group_name_Hall '-P 2ybc'
_space_group_name_H-M_alt 'P 1 21/c 1'
_symmetry_cell_setting monoclinic
_symmetry_space_group_name_Hall '-P 2ybc'
_symmetry_space_group_name_H-M 'P 1 21/c 1'
_atom_sites_solution_hydrogens geom
_atom_sites_solution_primary direct
_atom_sites_solution_secondary difmap
_cell_angle_alpha 90.00
_cell_angle_beta 94.423(2)
_cell_angle_gamma 90.00
_cell_formula_units_Z 4
_cell_length_a 10.3282(9)
_cell_length_b 7.4175(7)
_cell_length_c 34.636(3)
_cell_measurement_reflns_used 9882
_cell_measurement_temperature 100(2)
_cell_measurement_theta_max 30.60
_cell_measurement_theta_min 2.22
_cell_volume 2645.5(4)
_computing_cell_refinement 'SAINTPlus, v. 6.2 (Bruker, 2001)'
_computing_data_collection 'APEX2 (Bruker, 2005)'
_computing_data_reduction 'SAINTPlus, v. 6.2 (Bruker, 2001)'
_computing_molecular_graphics 'SHELXTL (Sheldrick, 2008)'
_computing_publication_material 'SHELXTL (Sheldrick, 2008)'
_computing_structure_refinement 'SHELXL-97 (Sheldrick, 2008)'
_computing_structure_solution 'SHELXS-97 (Sheldrick, 2008)'
_diffrn_ambient_temperature 100(2)
_diffrn_measured_fraction_theta_full 1.000
_diffrn_measured_fraction_theta_max 1.000
_diffrn_measurement_device_type 'Bruker APEX-II CCD'
_diffrn_measurement_method '\f and \w scans'
_diffrn_radiation_monochromator graphite
_diffrn_radiation_source 'fine-focus sealed tube'
_diffrn_radiation_type MoK\a
_diffrn_radiation_wavelength 0.71073
_diffrn_reflns_av_R_equivalents 0.0329
_diffrn_reflns_av_sigmaI/netI 0.0252
_diffrn_reflns_limit_h_max 12
_diffrn_reflns_limit_h_min -12
_diffrn_reflns_limit_k_max 9
_diffrn_reflns_limit_k_min -9
_diffrn_reflns_limit_l_max 42
_diffrn_reflns_limit_l_min -42
_diffrn_reflns_number 24544
_diffrn_reflns_theta_full 26.00
_diffrn_reflns_theta_max 26.00
_diffrn_reflns_theta_min 1.98
_exptl_absorpt_coefficient_mu 0.293
_exptl_absorpt_correction_T_max 0.7461
_exptl_absorpt_correction_T_min 0.5951
_exptl_absorpt_correction_type multi-scan
_exptl_absorpt_process_details 'SADABS (Sheldrick, 2003)'
_exptl_crystal_colour yellow
_exptl_crystal_density_diffrn 1.643
_exptl_crystal_density_meas ?
_exptl_crystal_density_method 'not measured'
_exptl_crystal_description needles
_exptl_crystal_F_000 1328
_exptl_crystal_size_max 0.08
_exptl_crystal_size_mid 0.06
_exptl_crystal_size_min 0.05
_refine_diff_density_max 0.359
_refine_diff_density_min -0.227
_refine_diff_density_rms 0.045
_refine_ls_extinction_method none
_refine_ls_goodness_of_fit_ref 1.031
_refine_ls_hydrogen_treatment constr
_refine_ls_matrix_type full
_refine_ls_number_parameters 429
_refine_ls_number_reflns 5206
_refine_ls_number_restraints 0
_refine_ls_restrained_S_all 1.031
_refine_ls_R_factor_all 0.0342
_refine_ls_R_factor_gt 0.0308
_refine_ls_shift/su_max 0.001
_refine_ls_shift/su_mean 0.000
_refine_ls_structure_factor_coef Fsqd
_refine_ls_weighting_details 'calc w=1/[\s^2^(Fo^2^)+(0.0369P)^2^+1.7020P] where P=(Fo^2^+2Fc^2^)/3'
_refine_ls_weighting_scheme calc
_refine_ls_wR_factor_gt 0.0790
_refine_ls_wR_factor_ref 0.0817
_reflns_number_gt 4740
_reflns_number_total 5206
_reflns_threshold_expression >2sigma(I)
_cod_data_source_file 1000005.cif
_cod_data_source_block PCOD1000005
_cod_depositor_comments
;
The following automatic conversions were performed:

data item '_symmetry_cell_setting' value 'Monoclinic' was changed to
'monoclinic' in accordance with the built-in table derived from the
CIF Core dictionary named 'cif_core.dic' version 2.4.5 last updated
on 2014-11-21.

data item '_exptl_crystal_density_meas' value 'not measured' was
changed to '?' -- the value is perceived as not measured.

Automatic conversion script
Id: cif_fix_values 6909 2019-04-08 15:41:33Z antanas 
;
_cod_original_cell_volume 2645.6(4)
_cod_original_sg_symbol_Hall -P2ybc
_cod_original_sg_symbol_H-M P21/c
_cod_database_code 7233148

loop_
_symmetry_equiv_pos_as_xyz
'x, y, z'
'-x, y+1/2, -z+1/2'
'-x, -y, -z'
'x, -y-1/2, z-1/2'

loop_
_atom_site_label
_atom_site_type_symbol
_atom_site_fract_x
_atom_site_fract_y
_atom_site_fract_z
_atom_site_U_iso_or_equiv
_atom_site_adp_type
_atom_site_occupancy
_atom_site_symmetry_multiplicity
_atom_site_calc_flag
_atom_site_refinement_flags
_atom_site_disorder_assembly
_atom_site_disorder_group
S1 S 0.35180(3) 0.04239(5) 0.288678(11) 0.01833(10) Uani 1 1 d . . .
S2 S 0.49407(4) 0.05263(5) 0.195124(11) 0.01942(10) Uani 1 1 d . B .
F1 F 0.33982(13) -0.42554(15) 0.51565(3) 0.0450(3) Uani 1 1 d . . .
F2 F 0.32697(11) -0.17308(17) 0.54566(3) 0.0426(3) Uani 1 1 d . . .
F3 F 0.51189(10) -0.27411(15) 0.53192(3) 0.0359(3) Uani 1 1 d . . .
F4 F 1.2205(9) 0.167(2) 0.0785(3) 0.076(3) Uani 0.50 1 d P A 1
F5 F 1.1162(11) 0.4039(11) 0.0608(3) 0.065(3) Uani 0.50 1 d P A 1
F6 F 1.1166(6) 0.1726(6) 0.02339(16) 0.0302(9) Uani 0.50 1 d P A 1
F4A F 1.2214(9) 0.199(2) 0.0791(3) 0.077(3) Uani 0.50 1 d P A 2
F5A F 1.1004(12) 0.4069(14) 0.0548(3) 0.084(3) Uani 0.50 1 d P A 2
F6A F 1.1060(9) 0.1624(12) 0.0259(3) 0.094(3) Uani 0.50 1 d P A 2
O1 O 0.19270(10) 0.09842(16) 0.35516(3) 0.0243(2) Uani 1 1 d . . .
O2 O 0.55711(12) -0.02933(17) 0.11541(3) 0.0293(3) Uani 1 1 d . . .
O3 O 0.75575(10) 0.28973(14) 0.30585(3) 0.0193(2) Uani 1 1 d . . .
O4 O 0.80519(10) 0.04863(14) 0.34554(3) 0.0198(2) Uani 1 1 d . . .
O5 O 0.91448(9) 0.05025(14) 0.27140(3) 0.0176(2) Uani 1 1 d . B .
O6 O 0.78608(10) -0.18812(14) 0.28655(3) 0.0179(2) Uani 1 1 d . B .
N1 N 0.52943(12) 0.06811(16) 0.34539(4) 0.0172(3) Uani 1 1 d . B .
N2 N 0.74433(12) 0.01860(17) 0.20452(4) 0.0175(3) Uani 1 1 d . B .
C1 C 0.40338(14) 0.05324(19) 0.33766(4) 0.0174(3) Uani 1 1 d . . .
C2 C 0.58977(14) 0.07143(18) 0.31206(4) 0.0156(3) Uani 1 1 d . . .
C3 C 0.51089(14) 0.05690(19) 0.27825(4) 0.0168(3) Uani 1 1 d . B .
C4 C 0.56706(14) 0.04819(19) 0.24128(4) 0.0175(3) Uani 1 1 d . . .
C5 C 0.69944(14) 0.02860(19) 0.24020(4) 0.0168(3) Uani 1 1 d . B .
C6 C 0.78627(13) -0.00160(19) 0.27691(4) 0.0158(3) Uani 1 1 d . . .
C7 C 0.73485(14) 0.1016(2) 0.31126(4) 0.0165(3) Uani 1 1 d . B .
C8 C 0.83766(19) 0.2099(2) 0.36702(5) 0.0319(4) Uani 1 1 d . B .
H8A H 0.9205 0.1960 0.3831 0.038 Uiso 0.867(7) 1 calc PR B 1
H8B H 0.7682 0.2433 0.3838 0.038 Uiso 0.867(7) 1 calc PR B 1
H8C H 0.9332 0.2248 0.3698 0.038 Uiso 0.133(7) 1 d PR B 2
H8D H 0.8064 0.2001 0.3932 0.038 Uiso 0.133(7) 1 d PR B 2
C9 C 0.8498(2) 0.3470(3) 0.33556(6) 0.0295(7) Uani 0.867(7) 1 d P B 1
H9A H 0.8301 0.4697 0.3447 0.035 Uiso 0.867(7) 1 calc PR B 1
H9B H 0.9382 0.3461 0.3264 0.035 Uiso 0.867(7) 1 calc PR B 1
C9A C 0.7794(13) 0.3644(15) 0.3475(3) 0.016(3) Uiso 0.133(7) 1 d P B 2
H9A1 H 0.8392 0.4690 0.3486 0.019 Uiso 0.133(7) 1 calc PR B 2
H9A2 H 0.6971 0.3991 0.3584 0.019 Uiso 0.133(7) 1 calc PR B 2
C10 C 0.99646(14) -0.1043(2) 0.27871(5) 0.0221(3) Uani 1 1 d . . .
H10A H 1.0368 -0.1039 0.3056 0.027 Uiso 1 1 calc R B .
H10B H 1.0656 -0.1094 0.2605 0.027 Uiso 1 1 calc R . .
C11 C 0.90281(14) -0.2588(2) 0.27221(5) 0.0196(3) Uani 1 1 d . B .
H11A H 0.8894 -0.2898 0.2444 0.023 Uiso 1 1 calc R . .
H11B H 0.9336 -0.3670 0.2869 0.023 Uiso 1 1 calc R . .
C12 C 0.30308(14) 0.05136(19) 0.36622(4) 0.0182(3) Uani 1 1 d . . .
C13 C 0.33608(14) -0.0147(2) 0.40639(4) 0.0181(3) Uani 1 1 d . . .
C14 C 0.44817(15) -0.1136(2) 0.41699(5) 0.0206(3) Uani 1 1 d . . .
H14 H 0.5125 -0.1290 0.3991 0.025 Uiso 1 1 calc R . .
C15 C 0.46580(15) -0.1892(2) 0.45358(5) 0.0218(3) Uani 1 1 d . . .
H15 H 0.5412 -0.2589 0.4606 0.026 Uiso 1 1 calc R . .
C16 C 0.37322(15) -0.1631(2) 0.47997(4) 0.0217(3) Uani 1 1 d . . .
C17 C 0.26260(16) -0.0602(2) 0.47016(5) 0.0233(3) Uani 1 1 d . . .
H17 H 0.2006 -0.0400 0.4886 0.028 Uiso 1 1 calc R . .
C18 C 0.24384(15) 0.0123(2) 0.43341(5) 0.0209(3) Uani 1 1 d . . .
H18 H 0.1679 0.0808 0.4264 0.025 Uiso 1 1 calc R . .
C19 C 0.38804(16) -0.2577(2) 0.51834(5) 0.0268(3) Uani 1 1 d . . .
C20 C 0.64676(14) 0.0294(2) 0.17788(4) 0.0184(3) Uani 1 1 d . . .
C21 C 0.65479(15) 0.0129(2) 0.13531(4) 0.0205(3) Uani 1 1 d . B .
C22 C 0.77918(15) 0.05405(19) 0.11780(4) 0.0188(3) Uani 1 1 d . . .
C23 C 0.87749(15) 0.1552(2) 0.13719(4) 0.0201(3) Uani 1 1 d . B .
H23 H 0.8707 0.1874 0.1635 0.024 Uiso 1 1 calc R . .
C24 C 0.98500(15) 0.2095(2) 0.11861(4) 0.0211(3) Uani 1 1 d . . .
H24 H 1.0507 0.2809 0.1318 0.025 Uiso 1 1 calc R B .
C25 C 0.99538(15) 0.1583(2) 0.08046(5) 0.0236(3) Uani 1 1 d . A .
C26 C 0.89964(17) 0.0534(2) 0.06100(5) 0.0276(4) Uani 1 1 d . . .
H26 H 0.9087 0.0163 0.0351 0.033 Uiso 1 1 calc R B .
C27 C 0.79120(17) 0.0031(2) 0.07945(5) 0.0244(3) Uani 1 1 d . B .
H27 H 0.7248 -0.0663 0.0660 0.029 Uiso 1 1 calc R . .
C28 C 1.10887(19) 0.2273(3) 0.06036(5) 0.0363(4) Uani 1 1 d . . .

loop_
_atom_site_aniso_label
_atom_site_aniso_U_11
_atom_site_aniso_U_22
_atom_site_aniso_U_33
_atom_site_aniso_U_23
_atom_site_aniso_U_13
_atom_site_aniso_U_12
S1 0.01212(17) 0.02292(19) 0.01976(19) 0.00250(14) 0.00001(14) -0.00034(13)
S2 0.01611(18) 0.02370(19) 0.01782(19) 0.00270(14) -0.00270(14) -0.00326(14)
F1 0.0626(8) 0.0351(6) 0.0355(6) 0.0124(5) -0.0075(5) -0.0199(5)
F2 0.0490(7) 0.0564(7) 0.0237(5) 0.0054(5) 0.0124(5) 0.0116(6)
F3 0.0325(5) 0.0477(6) 0.0265(5) 0.0089(5) -0.0036(4) 0.0011(5)
F4 0.024(4) 0.138(6) 0.069(5) 0.019(4) 0.019(3) 0.019(4)
F5 0.097(5) 0.043(4) 0.063(3) -0.032(3) 0.060(3) -0.048(4)
F6 0.036(2) 0.0393(17) 0.0171(19) -0.0099(14) 0.0171(15) -0.0072(15)
F4A 0.033(4) 0.162(8) 0.037(3) 0.004(3) 0.000(3) -0.038(4)
F5A 0.088(4) 0.058(5) 0.114(6) 0.023(4) 0.069(4) 0.004(3)
F6A 0.076(4) 0.158(6) 0.053(4) -0.039(4) 0.043(3) -0.052(4)
O1 0.0155(5) 0.0303(6) 0.0272(6) 0.0027(5) 0.0019(4) 0.0028(4)
O2 0.0289(6) 0.0367(7) 0.0214(6) 0.0010(5) -0.0048(5) -0.0132(5)
O3 0.0172(5) 0.0173(5) 0.0231(5) -0.0020(4) -0.0003(4) -0.0028(4)
O4 0.0170(5) 0.0260(6) 0.0159(5) 0.0009(4) -0.0024(4) -0.0005(4)
O5 0.0117(5) 0.0198(5) 0.0216(5) 0.0036(4) 0.0018(4) 0.0007(4)
O6 0.0163(5) 0.0170(5) 0.0209(5) 0.0032(4) 0.0042(4) 0.0013(4)
N1 0.0155(6) 0.0157(6) 0.0204(6) -0.0004(5) 0.0015(5) 0.0001(5)
N2 0.0186(6) 0.0172(6) 0.0167(6) 0.0011(5) 0.0006(5) -0.0015(5)
C1 0.0180(7) 0.0165(7) 0.0178(7) 0.0008(5) 0.0009(6) 0.0009(5)
C2 0.0150(7) 0.0134(6) 0.0184(7) -0.0002(5) 0.0020(5) 0.0000(5)
C3 0.0132(7) 0.0158(7) 0.0212(7) 0.0017(6) 0.0013(6) -0.0001(5)
C4 0.0168(7) 0.0172(7) 0.0180(7) 0.0018(6) -0.0010(6) -0.0019(5)
C5 0.0168(7) 0.0160(7) 0.0176(7) 0.0006(5) 0.0012(6) -0.0008(5)
C6 0.0120(6) 0.0172(7) 0.0181(7) 0.0020(6) 0.0010(5) -0.0008(5)
C7 0.0138(7) 0.0181(7) 0.0172(7) 0.0014(6) -0.0009(5) -0.0007(5)
C8 0.0400(10) 0.0347(10) 0.0201(8) -0.0068(7) -0.0022(7) -0.0079(8)
C9 0.0284(13) 0.0310(11) 0.0284(11) -0.0058(8) -0.0029(9) -0.0117(8)
C10 0.0157(7) 0.0221(8) 0.0280(8) 0.0040(6) -0.0020(6) 0.0028(6)
C11 0.0142(7) 0.0207(7) 0.0237(8) 0.0011(6) 0.0003(6) 0.0041(6)
C12 0.0161(7) 0.0162(7) 0.0223(8) -0.0013(6) 0.0018(6) -0.0012(5)
C13 0.0172(7) 0.0168(7) 0.0204(7) -0.0013(6) 0.0017(6) -0.0027(6)
C14 0.0179(7) 0.0215(7) 0.0228(8) -0.0009(6) 0.0038(6) -0.0003(6)
C15 0.0185(7) 0.0217(8) 0.0251(8) 0.0012(6) 0.0008(6) 0.0008(6)
C16 0.0231(8) 0.0214(7) 0.0204(8) -0.0002(6) 0.0012(6) -0.0052(6)
C17 0.0223(8) 0.0256(8) 0.0228(8) -0.0027(6) 0.0069(6) -0.0017(6)
C18 0.0172(7) 0.0202(7) 0.0254(8) -0.0011(6) 0.0028(6) 0.0003(6)
C19 0.0280(8) 0.0283(8) 0.0242(8) 0.0016(7) 0.0023(7) -0.0036(7)
C20 0.0190(7) 0.0177(7) 0.0184(7) 0.0019(6) 0.0010(6) -0.0024(6)
C21 0.0254(8) 0.0171(7) 0.0183(7) 0.0017(6) -0.0024(6) -0.0038(6)
C22 0.0227(8) 0.0159(7) 0.0175(7) 0.0024(6) -0.0009(6) 0.0005(6)
C23 0.0236(8) 0.0207(7) 0.0158(7) -0.0003(6) -0.0006(6) 0.0003(6)
C24 0.0210(7) 0.0220(8) 0.0201(7) 0.0001(6) -0.0003(6) 0.0012(6)
C25 0.0242(8) 0.0252(8) 0.0217(8) 0.0003(6) 0.0040(6) 0.0045(6)
C26 0.0353(9) 0.0290(9) 0.0187(8) -0.0055(6) 0.0037(7) 0.0018(7)
C27 0.0317(9) 0.0213(8) 0.0196(8) -0.0019(6) -0.0025(6) -0.0020(7)
C28 0.0338(10) 0.0499(12) 0.0265(9) -0.0078(8) 0.0110(8) -0.0026(9)

loop_
_atom_type_symbol
_atom_type_description
_atom_type_scat_dispersion_real
_atom_type_scat_dispersion_imag
_atom_type_scat_source
C C 0.0033 0.0016 'International Tables Vol C Tables 4.2.6.8 and 6.1.1.4'
H H 0.0000 0.0000 'International Tables Vol C Tables 4.2.6.8 and 6.1.1.4'
O O 0.0106 0.0060 'International Tables Vol C Tables 4.2.6.8 and 6.1.1.4'
F F 0.0171 0.0103 'International Tables Vol C Tables 4.2.6.8 and 6.1.1.4'
S S 0.1246 0.1234 'International Tables Vol C Tables 4.2.6.8 and 6.1.1.4'
N N 0.0061 0.0033 'International Tables Vol C Tables 4.2.6.8 and 6.1.1.4'

loop_
_geom_angle_atom_site_label_1
_geom_angle_atom_site_label_2
_geom_angle_atom_site_label_3
_geom_angle
_geom_angle_site_symmetry_1
_geom_angle_site_symmetry_3
C3 S1 C1 88.63(7) . .
C4 S2 C20 88.46(7) . .
C9 O3 C7 107.36(12) . .
C9 O3 C9A 33.9(5) . .
C7 O3 C9A 104.0(4) . .
C7 O4 C8 106.92(12) . .
C6 O5 C10 107.84(11) . .
C6 O6 C11 104.91(10) . .
C1 N1 C2 109.99(13) . .
C20 N2 C5 109.81(13) . .
N1 C1 C12 126.56(14) . .
N1 C1 S1 115.26(11) . .
C12 C1 S1 118.14(11) . .
N1 C2 C3 116.24(13) . .
N1 C2 C7 122.57(13) . .
C3 C2 C7 121.07(13) . .
C2 C3 C4 120.27(13) . .
C2 C3 S1 109.86(11) . .
C4 C3 S1 129.81(11) . .
C5 C4 C3 119.66(13) . .
C5 C4 S2 110.03(11) . .
C3 C4 S2 130.29(11) . .
N2 C5 C4 116.13(13) . .
N2 C5 C6 122.37(13) . .
C4 C5 C6 121.13(13) . .
O5 C6 O6 108.42(11) . .
O5 C6 C5 110.39(11) . .
O6 C6 C5 109.21(11) . .
O5 C6 C7 110.66(11) . .
O6 C6 C7 107.13(11) . .
C5 C6 C7 110.93(12) . .
O4 C7 O3 108.18(11) . .
O4 C7 C2 113.08(12) . .
O3 C7 C2 107.82(11) . .
O4 C7 C6 109.15(11) . .
O3 C7 C6 108.61(11) . .
C2 C7 C6 109.88(12) . .
O4 C8 C9A 110.4(4) . .
O4 C8 C9 102.57(13) . .
C9A C8 C9 34.5(5) . .
O4 C8 H8A 111.3 . .
C9A C8 H8A 131.3 . .
C9 C8 H8A 111.3 . .
O4 C8 H8B 111.3 . .
C9A C8 H8B 77.4 . .
C9 C8 H8B 111.3 . .
H8A C8 H8B 109.2 . .
O4 C8 H8C 109.6 . .
C9A C8 H8C 109.6 . .
C9 C8 H8C 81.8 . .
H8A C8 H8C 31.3 . .
H8B C8 H8C 132.6 . .
O4 C8 H8D 109.6 . .
C9A C8 H8D 109.6 . .
C9 C8 H8D 140.0 . .
H8A C8 H8D 78.7 . .
H8B C8 H8D 34.5 . .
H8C C8 H8D 108.1 . .
O3 C9 C8 103.40(14) . .
O3 C9 H9A 111.1 . .
C8 C9 H9A 111.1 . .
O3 C9 H9B 111.1 . .
C8 C9 H9B 111.1 . .
H9A C9 H9B 109.0 . .
C8 C9A O3 100.5(7) . .
C8 C9A H9A1 111.7 . .
O3 C9A H9A1 111.7 . .
C8 C9A H9A2 111.7 . .
O3 C9A H9A2 111.7 . .
H9A1 C9A H9A2 109.4 . .
O5 C10 C11 102.60(11) . .
O5 C10 H10A 111.2 . .
C11 C10 H10A 111.2 . .
O5 C10 H10B 111.2 . .
C11 C10 H10B 111.2 . .
H10A C10 H10B 109.2 . .
O6 C11 C10 102.53(12) . .
O6 C11 H11A 111.3 . .
C10 C11 H11A 111.3 . .
O6 C11 H11B 111.3 . .
C10 C11 H11B 111.3 . .
H11A C11 H11B 109.2 . .
O1 C12 C1 117.95(14) . .
O1 C12 C13 121.73(14) . .
C1 C12 C13 120.25(13) . .
C14 C13 C18 119.50(14) . .
C14 C13 C12 122.96(13) . .
C18 C13 C12 117.32(13) . .
C15 C14 C13 120.11(14) . .
C15 C14 H14 119.9 . .
C13 C14 H14 119.9 . .
C14 C15 C16 119.86(14) . .
C14 C15 H15 120.1 . .
C16 C15 H15 120.1 . .
C15 C16 C17 120.63(15) . .
C15 C16 C19 119.36(15) . .
C17 C16 C19 119.86(14) . .
C18 C17 C16 119.46(15) . .
C18 C17 H17 120.3 . .
C16 C17 H17 120.3 . .
C17 C18 C13 120.39(14) . .
C17 C18 H18 119.8 . .
C13 C18 H18 119.8 . .
F2 C19 F3 106.61(13) . .
F2 C19 F1 107.01(14) . .
F3 C19 F1 106.28(14) . .
F2 C19 C16 112.77(14) . .
F3 C19 C16 112.63(13) . .
F1 C19 C16 111.13(14) . .
N2 C20 C21 126.29(14) . .
N2 C20 S2 115.56(11) . .
C21 C20 S2 118.04(11) . .
O2 C21 C20 118.34(14) . .
O2 C21 C22 121.57(14) . .
C20 C21 C22 120.06(13) . .
C23 C22 C27 119.33(15) . .
C23 C22 C21 122.14(14) . .
C27 C22 C21 118.26(14) . .
C24 C23 C22 120.88(14) . .
C24 C23 H23 119.6 . .
C22 C23 H23 119.6 . .
C23 C24 C25 119.12(15) . .
C23 C24 H24 120.4 . .
C25 C24 H24 120.4 . .
C24 C25 C26 120.70(15) . .
C24 C25 C28 118.04(15) . .
C26 C25 C28 121.19(15) . .
C27 C26 C25 119.86(15) . .
C27 C26 H26 120.1 . .
C25 C26 H26 120.1 . .
C26 C27 C22 120.08(15) . .
C26 C27 H27 120.0 . .
C22 C27 H27 120.0 . .
F6A C28 F4A 111.0(7) . .
F6A C28 F5 112.5(6) . .
F4A C28 F5 96.0(9) . .
F6A C28 F4 105.4(7) . .
F4A C28 F4 10.3(13) . .
F5 C28 F4 106.2(9) . .
F6A C28 F5A 103.9(7) . .
F4A C28 F5A 105.9(9) . .
F5 C28 F5A 10.9(10) . .
F4 C28 F5A 116.0(9) . .
F6A C28 F6 6.5(6) . .
F4A C28 F6 107.9(5) . .
F5 C28 F6 107.6(5) . .
F4 C28 F6 103.3(6) . .
F5A C28 F6 99.7(5) . .
F6A C28 C25 109.9(4) . .
F4A C28 C25 114.5(6) . .
F5 C28 C25 112.4(4) . .
F4 C28 C25 110.1(6) . .
F5A C28 C25 111.1(5) . .
F6 C28 C25 116.3(3) . .

loop_
_geom_bond_atom_site_label_1
_geom_bond_atom_site_label_2
_geom_bond_distance
_geom_bond_site_symmetry_2
S1 C3 1.7126(15) .
S1 C1 1.7403(15) .
S2 C4 1.7144(15) .
S2 C20 1.7375(15) .
F1 C19 1.342(2) .
F2 C19 1.334(2) .
F3 C19 1.3339(19) .
F4 C28 1.345(10) .
F5 C28 1.312(8) .
F6 C28 1.351(6) .
F4A C28 1.303(9) .
F5A C28 1.348(11) .
F6A C28 1.285(9) .
O1 C12 1.2251(18) .
O2 C21 1.2181(19) .
O3 C9 1.424(2) .
O3 C7 1.4269(18) .
O3 C9A 1.548(11) .
O4 C7 1.3995(17) .
O4 C8 1.435(2) .
O5 C6 1.4060(17) .
O5 C10 1.4362(18) .
O6 C6 1.4233(17) .
O6 C11 1.4379(17) .
N1 C1 1.3133(19) .
N1 C2 1.3538(19) .
N2 C20 1.3153(19) .
N2 C5 1.3549(19) .
C1 C12 1.487(2) .
C2 C3 1.378(2) .
C2 C7 1.5173(19) .
C3 C4 1.448(2) .
C4 C5 1.378(2) .
C5 C6 1.515(2) .
C6 C7 1.543(2) .
C8 C9A 1.438(11) .
C8 C9 1.503(3) .
C8 H8A 0.9900 .
C8 H8B 0.9900 .
C8 H8C 0.9900 .
C8 H8D 0.9900 .
C9 H9A 0.9900 .
C9 H9B 0.9900 .
C9A H9A1 0.9900 .
C9A H9A2 0.9900 .
C10 C11 1.505(2) .
C10 H10A 0.9900 .
C10 H10B 0.9900 .
C11 H11A 0.9900 .
C11 H11B 0.9900 .
C12 C13 1.490(2) .
C13 C14 1.396(2) .
C13 C18 1.400(2) .
C14 C15 1.385(2) .
C14 H14 0.9500 .
C15 C16 1.386(2) .
C15 H15 0.9500 .
C16 C17 1.394(2) .
C16 C19 1.500(2) .
C17 C18 1.381(2) .
C17 H17 0.9500 .
C18 H18 0.9500 .
C20 C21 1.488(2) .
C21 C22 1.494(2) .
C22 C23 1.393(2) .
C22 C27 1.396(2) .
C23 C24 1.385(2) .
C23 H23 0.9500 .
C24 C25 1.387(2) .
C24 H24 0.9500 .
C25 C26 1.391(2) .
C25 C28 1.499(2) .
C26 C27 1.383(2) .
C26 H26 0.9500 .
C27 H27 0.9500 .
